data_4107606
loop_
_publ_author_name
'Dmitry V. Gutsulyak'
'Lyudmila G. Kuzmina'
'Judith A. K. Howard'
'Sergei F. Vyboishchikov'
'Georgii I. Nikonov'

_publ_contact_author
; Dr Georgii I. Nikonov
  Department of Chemistry, Brock University
  500 Glenridge Ave., St. Catharines, L2T 3H2, ON, Canada
;
_publ_contact_author_email gnikonov@brocku.ca
_publ_section_title
;
 Cp(Pri2MeP)FeH2SiR3: Nonclassical Iron Silyl Dihydride
;
_journal_name_full 'Journal of the American Chemical Society'
_journal_page_first 3732
_journal_page_last 3733
_journal_paper_doi 10.1021/ja800983n
_journal_volume 130
_journal_year 2008
_chemical_formula_sum 'C12 H24 Cl3 Fe P Si'
_chemical_formula_weight 389.57
_chemical_name_systematic
; 
 ? 
;
_space_group_IT_number 57
_symmetry_cell_setting orthorhombic
_symmetry_space_group_name_Hall '-P 2c 2b'
_symmetry_space_group_name_H-M 'P b c m'
_atom_sites_solution_hydrogens geom
_atom_sites_solution_primary direct
_atom_sites_solution_secondary difmap
_audit_creation_method SHELXL-97
_cell_angle_alpha 90.00
_cell_angle_beta 90.00
_cell_angle_gamma 90.00
_cell_formula_units_Z 4
_cell_length_a 8.6134(3)
_cell_length_b 16.7404(6)
_cell_length_c 12.0404(4)
_cell_measurement_reflns_used 4220
_cell_measurement_temperature 120(2)
_cell_measurement_theta_max 29.0715
_cell_measurement_theta_min 2.4335
_cell_volume 1736.13(10)
_computing_structure_refinement 'SHELXL-97 (Sheldrick, 1997)'
_computing_structure_solution 'SHELXS-97 (Sheldrick, 1990)'
_diffrn_ambient_temperature 120(2)
_diffrn_measured_fraction_theta_full 0.975
_diffrn_measured_fraction_theta_max 0.975
_diffrn_measurement_device_type 'Bruker SMART-1K'
_diffrn_measurement_method \w
_diffrn_radiation_monochromator graphite
_diffrn_radiation_source 'fine-focus sealed tube'
_diffrn_radiation_type MoK\a
_diffrn_radiation_wavelength 0.71073
_diffrn_reflns_av_R_equivalents 0.0462
_diffrn_reflns_av_sigmaI/netI 0.0394
_diffrn_reflns_limit_h_max 11
_diffrn_reflns_limit_h_min -10
_diffrn_reflns_limit_k_max 22
_diffrn_reflns_limit_k_min -22
_diffrn_reflns_limit_l_max 15
_diffrn_reflns_limit_l_min -15
_diffrn_reflns_number 10323
_diffrn_reflns_theta_full 29.00
_diffrn_reflns_theta_max 29.00
_diffrn_reflns_theta_min 2.36
_exptl_absorpt_coefficient_mu 1.474
_exptl_absorpt_correction_T_max 0.8666
_exptl_absorpt_correction_T_min 0.5902
_exptl_absorpt_correction_type multi-scan
_exptl_crystal_density_diffrn 1.490
_exptl_crystal_F_000 808
_exptl_crystal_size_max 0.40
_exptl_crystal_size_mid 0.20
_exptl_crystal_size_min 0.10
_refine_diff_density_max 0.631
_refine_diff_density_min -0.701
_refine_diff_density_rms 0.082
_refine_ls_extinction_method none
_refine_ls_goodness_of_fit_ref 1.067
_refine_ls_hydrogen_treatment mixed
_refine_ls_matrix_type full
_refine_ls_number_parameters 124
_refine_ls_number_reflns 2358
_refine_ls_number_restraints 0
_refine_ls_restrained_S_all 1.067
_refine_ls_R_factor_all 0.0573
_refine_ls_R_factor_gt 0.0381
_refine_ls_shift/su_max 0.000
_refine_ls_shift/su_mean 0.000
_refine_ls_structure_factor_coef Fsqd
_refine_ls_weighting_details 'calc w=1/[\s^2^(Fo^2^)+(0.0482P)^2^+0.5705P] where P=(Fo^2^+2Fc^2^)/3'
_refine_ls_weighting_scheme calc
_refine_ls_wR_factor_gt 0.0892
_refine_ls_wR_factor_ref 0.0946
_reflns_number_gt 1838
_reflns_number_total 2358
_reflns_threshold_expression >2sigma(I)
_cod_data_source_file ja800983n-file001_1.cif
_cod_data_source_block 3f
_cod_database_code 4107606

loop_
_symmetry_equiv_pos_as_xyz
'x, y, z'
'-x, -y, z+1/2'
'-x, y+1/2, -z+1/2'
'x, -y+1/2, -z'
'-x, -y, -z'
'x, y, -z-1/2'
'x, -y-1/2, z-1/2'
'-x, y-1/2, z'

loop_
_atom_site_label
_atom_site_type_symbol
_atom_site_fract_x
_atom_site_fract_y
_atom_site_fract_z
_atom_site_U_iso_or_equiv
_atom_site_adp_type
_atom_site_occupancy
_atom_site_symmetry_multiplicity
_atom_site_calc_flag
_atom_site_refinement_flags
_atom_site_disorder_assembly
_atom_site_disorder_group
Fe1 Fe 0.39988(5) 0.03120(3) 0.2500 0.01851(14) Uani 1 2 d S . .
Si1 Si 0.29608(11) -0.08678(5) 0.2500 0.0231(2) Uani 1 2 d S . .
P1 P 0.22106(9) 0.12641(5) 0.2500 0.01785(18) Uani 1 2 d S . .
Cl1 Cl 0.05515(12) -0.09786(6) 0.2500 0.0512(3) Uani 1 2 d S . .
Cl2 Cl 0.35703(9) -0.16239(4) 0.38352(6) 0.03675(19) Uani 1 1 d . . .
C1 C 0.6167(4) -0.0242(2) 0.2500 0.0347(9) Uani 1 2 d S . .
C2 C 0.6023(3) 0.02502(16) 0.1545(2) 0.0324(6) Uani 1 1 d . . .
H2A H 0.6008 0.0106 0.0716 0.050 Uiso 1 1 d . . .
C3 C 0.5781(3) 0.10413(15) 0.1904(2) 0.0296(6) Uani 1 1 d . . .
H3A H 0.5698 0.1497 0.1466 0.050 Uiso 1 1 d . . .
C4 C 0.2956(5) 0.2284(2) 0.2500 0.0570(16) Uani 1 2 d S . .
C5 C 0.0895(5) 0.1287(2) 0.1296(3) 0.0696(13) Uani 1 1 d . . .
C6A C 0.0027(6) 0.0723(3) 0.0941(5) 0.0356(15) Uani 0.497(6) 1 d P A 1
H6AA H -0.0543 0.0905 0.0284 0.053 Uiso 0.497(6) 1 calc PR A 1
H6AB H -0.0711 0.0570 0.1523 0.053 Uiso 0.497(6) 1 calc PR A 1
H6AC H 0.0670 0.0261 0.0744 0.053 Uiso 0.497(6) 1 calc PR A 1
C7A C 0.2269(8) 0.1507(4) 0.0211(5) 0.0336(14) Uani 0.497(6) 1 d P A 1
H7AA H 0.1725 0.1540 -0.0502 0.050 Uiso 0.497(6) 1 calc PR A 1
H7AB H 0.3051 0.1082 0.0177 0.050 Uiso 0.497(6) 1 calc PR A 1
H7AC H 0.2779 0.2018 0.0368 0.050 Uiso 0.497(6) 1 calc PR A 1
C6B C -0.0569(5) 0.1835(3) 0.1499(5) 0.0290(13) Uani 0.503(6) 1 d P A 2
H6BA H -0.1230 0.1830 0.0837 0.043 Uiso 0.503(6) 1 calc PR A 2
H6BB H -0.0228 0.2383 0.1651 0.043 Uiso 0.503(6) 1 calc PR A 2
H6BC H -0.1158 0.1632 0.2136 0.043 Uiso 0.503(6) 1 calc PR A 2
C7B C 0.1399(8) 0.1207(4) 0.0247(5) 0.0372(15) Uani 0.503(6) 1 d P A 2
H7BA H 0.0515 0.1236 -0.0263 0.056 Uiso 0.503(6) 1 calc PR A 2
H7BB H 0.1918 0.0690 0.0162 0.056 Uiso 0.503(6) 1 calc PR A 2
H7BC H 0.2133 0.1637 0.0076 0.056 Uiso 0.503(6) 1 calc PR A 2
H1A H 0.630(4) -0.072(2) 0.2500 0.025(10) Uiso 1 2 d S . .
H1 H 0.323(3) 0.0043(18) 0.340(3) 0.045(8) Uiso 1 1 d . . .
H4A H 0.364(4) 0.239(2) 0.191(3) 0.066(12) Uiso 1 1 d . . .
H4C H 0.223(6) 0.263(3) 0.2500 0.044(13) Uiso 1 2 d S . .

loop_
_atom_site_aniso_label
_atom_site_aniso_U_11
_atom_site_aniso_U_22
_atom_site_aniso_U_33
_atom_site_aniso_U_23
_atom_site_aniso_U_13
_atom_site_aniso_U_12
Fe1 0.0162(2) 0.0172(2) 0.0221(3) 0.000 0.000 0.00041(17)
Si1 0.0234(5) 0.0162(4) 0.0297(5) 0.000 0.000 0.0007(3)
P1 0.0173(4) 0.0154(4) 0.0209(4) 0.000 0.000 -0.0007(3)
Cl1 0.0287(5) 0.0259(5) 0.0991(10) 0.000 0.000 -0.0066(4)
Cl2 0.0552(4) 0.0234(3) 0.0317(4) 0.0071(3) 0.0064(3) 0.0069(3)
C1 0.0189(17) 0.027(2) 0.058(3) 0.000 0.000 0.0047(15)
C2 0.0182(11) 0.0407(15) 0.0384(16) -0.0033(12) 0.0062(11) 0.0001(11)
C3 0.0171(11) 0.0303(13) 0.0415(15) 0.0047(11) 0.0041(10) -0.0042(9)
C4 0.025(2) 0.0161(18) 0.130(5) 0.000 0.000 -0.0019(16)
C5 0.086(3) 0.073(2) 0.050(2) -0.0372(19) -0.049(2) 0.059(2)
C6A 0.029(3) 0.036(3) 0.042(3) -0.004(3) -0.012(2) -0.003(2)
C7A 0.049(4) 0.031(3) 0.021(3) 0.003(2) 0.001(2) 0.004(3)
C6B 0.022(2) 0.027(2) 0.039(3) 0.002(2) -0.010(2) 0.0034(19)
C7B 0.043(4) 0.036(3) 0.033(3) -0.006(3) -0.014(3) 0.008(3)

loop_
_atom_type_symbol
_atom_type_description
_atom_type_scat_dispersion_real
_atom_type_scat_dispersion_imag
_atom_type_scat_source
C C 0.0033 0.0016 'International Tables Vol C Tables 4.2.6.8 and 6.1.1.4'
H H 0.0000 0.0000 'International Tables Vol C Tables 4.2.6.8 and 6.1.1.4'
Si Si 0.0817 0.0704 'International Tables Vol C Tables 4.2.6.8 and 6.1.1.4'
Cl Cl 0.1484 0.1585 'International Tables Vol C Tables 4.2.6.8 and 6.1.1.4'
P P 0.1023 0.0942 'International Tables Vol C Tables 4.2.6.8 and 6.1.1.4'
Fe Fe 0.3463 0.8444 'International Tables Vol C Tables 4.2.6.8 and 6.1.1.4'

loop_
_geom_angle_atom_site_label_1
_geom_angle_atom_site_label_2
_geom_angle_atom_site_label_3
_geom_angle
_geom_angle_site_symmetry_1
_geom_angle_site_symmetry_3
C1 Fe1 C3 66.51(12) . .
C1 Fe1 C3 66.51(12) . 6_556
C3 Fe1 C3 40.22(15) . 6_556
C1 Fe1 C2 39.75(9) . .
C3 Fe1 C2 39.39(10) . .
C3 Fe1 C2 66.75(10) 6_556 .
C1 Fe1 C2 39.75(9) . 6_556
C3 Fe1 C2 66.75(10) . 6_556
C3 Fe1 C2 39.39(10) 6_556 6_556
C2 Fe1 C2 66.74(16) . 6_556
C1 Fe1 Si1 87.96(11) . .
C3 Fe1 Si1 146.68(8) . .
C3 Fe1 Si1 146.68(8) 6_556 .
C2 Fe1 Si1 107.38(8) . .
C2 Fe1 Si1 107.38(8) 6_556 .
C1 Fe1 P1 160.41(11) . .
C3 Fe1 P1 95.19(7) . .
C3 Fe1 P1 95.19(7) 6_556 .
C2 Fe1 P1 127.95(8) . .
C2 Fe1 P1 127.95(8) 6_556 .
Si1 Fe1 P1 111.62(4) . .
C1 Fe1 H1 107.1(12) . .
C3 Fe1 H1 146.5(13) . .
C3 Fe1 H1 106.4(13) 6_556 .
C2 Fe1 H1 146.8(12) . .
C2 Fe1 H1 87.3(12) 6_556 .
Si1 Fe1 H1 59.5(13) . .
P1 Fe1 H1 84.1(12) . .
Cl1 Si1 Cl2 101.19(4) . .
Cl1 Si1 Cl2 101.20(4) . 6_556
Cl2 Si1 Cl2 99.11(5) . 6_556
Cl1 Si1 Fe1 119.47(5) . .
Cl2 Si1 Fe1 116.32(4) . .
Cl2 Si1 Fe1 116.32(4) 6_556 .
Cl1 Si1 H1 101.1(9) . .
Cl2 Si1 H1 91.0(9) . .
Cl2 Si1 H1 153.2(9) 6_556 .
Fe1 Si1 H1 38.1(9) . .
C4 P1 C5 101.39(17) . 6_556
C4 P1 C5 101.40(17) . .
C5 P1 C5 103.9(3) 6_556 .
C4 P1 Fe1 115.37(15) . .
C5 P1 Fe1 116.28(10) 6_556 .
C5 P1 Fe1 116.28(10) . .
C2 C1 C2 108.2(3) . 6_556
C2 C1 Fe1 70.38(17) . .
C2 C1 Fe1 70.38(17) 6_556 .
C2 C1 H1A 125.89(17) . .
C2 C1 H1A 125.89(17) 6_556 .
Fe1 C1 H1A 125(3) . .
C3 C2 C1 108.0(3) . .
C3 C2 Fe1 70.20(14) . .
C1 C2 Fe1 69.87(17) . .
C3 C2 H2A 121.2 . .
C1 C2 H2A 130.7 . .
Fe1 C2 H2A 122.4 . .
C2 C3 C3 107.87(17) . 6_556
C2 C3 Fe1 70.41(14) . .
C3 C3 Fe1 69.89(8) 6_556 .
C2 C3 H3A 127.5 . .
C3 C3 H3A 124.5 6_556 .
Fe1 C3 H3A 128.2 . .
P1 C4 H4A 113(2) . .
P1 C4 H4C 112(3) . .
H4A C4 H4C 110(3) . .
C6A C5 C7B 78.5(5) . .
C6A C5 C6B 90.8(4) . .
C7B C5 C6B 117.5(4) . .
C6A C5 C7A 107.0(4) . .
C7B C5 C7A 29.0(3) . .
C6B C5 C7A 121.2(4) . .
C6A C5 P1 127.5(4) . .
C7B C5 P1 122.7(4) . .
C6B C5 P1 112.5(3) . .
C7A C5 P1 99.8(3) . .
C5 C6A H6AA 109.5 . .
C5 C6A H6AB 109.5 . .
H6AA C6A H6AB 109.5 . .
C5 C6A H6AC 109.5 . .
H6AA C6A H6AC 109.5 . .
H6AB C6A H6AC 109.5 . .
C5 C7A H7AA 109.5 . .
C5 C7A H7AB 109.5 . .
H7AA C7A H7AB 109.5 . .
C5 C7A H7AC 109.5 . .
H7AA C7A H7AC 109.5 . .
H7AB C7A H7AC 109.5 . .
C5 C6B H6BA 109.5 . .
C5 C6B H6BB 109.5 . .
H6BA C6B H6BB 109.5 . .
C5 C6B H6BC 109.5 . .
H6BA C6B H6BC 109.5 . .
H6BB C6B H6BC 109.5 . .
C5 C7B H7BA 109.5 . .
C5 C7B H7BB 109.5 . .
H7BA C7B H7BB 109.5 . .
C5 C7B H7BC 109.5 . .
H7BA C7B H7BC 109.5 . .
H7BB C7B H7BC 109.5 . .

loop_
_geom_bond_atom_site_label_1
_geom_bond_atom_site_label_2
_geom_bond_distance
_geom_bond_site_symmetry_2
Fe1 C1 2.085(4) .
Fe1 C3 2.089(2) .
Fe1 C3 2.089(2) 6_556
Fe1 C2 2.091(2) .
Fe1 C2 2.091(2) 6_556
Fe1 Si1 2.1679(10) .
Fe1 P1 2.2165(9) .
Fe1 H1 1.35(3) .
Si1 Cl1 2.0835(14) .
Si1 Cl2 2.1125(9) .
Si1 Cl2 2.1125(9) 6_556
Si1 H1 1.88(3) .
P1 C4 1.823(4) .
P1 C5 1.840(3) 6_556
P1 C5 1.840(3) .
C1 C2 1.420(4) .
C1 C2 1.420(4) 6_556
C1 H1A 0.82(4) .
C2 C3 1.409(4) .
C2 H2A 1.0266 .
C3 C3 1.436(6) 6_556
C3 H3A 0.9299 .
C4 H4A 0.94(4) .
C4 H4C 0.85(5) .
C5 C6A 1.278(6) .
C5 C7B 1.343(7) .
C5 C6B 1.579(5) .
C5 C7A 1.801(8) .
C6A H6AA 0.9800 .
C6A H6AB 0.9800 .
C6A H6AC 0.9800 .
C7A H7AA 0.9800 .
C7A H7AB 0.9800 .
C7A H7AC 0.9800 .
C6B H6BA 0.9800 .
C6B H6BB 0.9800 .
C6B H6BC 0.9800 .
C7B H7BA 0.9800 .
C7B H7BB 0.9800 .
C7B H7BC 0.9800 .
